data_4028252
loop_
_publ_author_name
'Bartosz Szyszko'
'Ewa Pacholska-Dudziak'
'Lechos\/law Latos-Gra\.zy\'nski'

_publ_section_title
;
 Incorporation of the 1,5-Naphthalene Subunit into Heteroporphyrin
 Structure: Toward Helical Aceneporphyrinoids
;
_journal_name_full 'Journal of Organic Chemistry'
_journal_page_first 5090
_journal_page_last 5095
_journal_paper_doi 10.1021/jo4006624
_journal_volume 78
_journal_year 2013
_chemical_formula_moiety 'C52 H36 N2 S'
_chemical_formula_sum 'C52 H36 N2 S'
_chemical_formula_weight 720.89
_chemical_name_common 22-thia-1,5-naphthiporphyrin
_chemical_name_systematic
; 
 ? 
;
_space_group_IT_number 2
_symmetry_cell_setting triclinic
_symmetry_space_group_name_Hall '-P 1'
_symmetry_space_group_name_H-M 'P -1'
_atom_sites_solution_hydrogens geom
_atom_sites_solution_primary direct
_atom_sites_solution_secondary difmap
_audit_creation_method SHELXL-97
_cell_angle_alpha 84.56(3)
_cell_angle_beta 69.02(3)
_cell_angle_gamma 68.47(3)
_cell_formula_units_Z 2
_cell_length_a 10.894(2)
_cell_length_b 13.964(3)
_cell_length_c 14.328(3)
_cell_measurement_reflns_used 5659
_cell_measurement_temperature 100(2)
_cell_measurement_theta_max 28.7857
_cell_measurement_theta_min 3.0052
_cell_volume 1891.5(9)
_computing_cell_refinement 'CrysAlis RED, Oxford Diffraction Ltd.'
_computing_data_collection 'CrysAlis RED, Oxford Diffraction Ltd.'
_computing_data_reduction 'CrysAlis RED, Oxford Diffraction Ltd.'
_computing_structure_refinement 'SHELXL-97 (Sheldrick, 1997)'
_computing_structure_solution 'SHELXS-97 (Sheldrick, 1990)'
_diffrn_ambient_temperature 100(2)
_diffrn_detector_area_resol_mean 8.3359
_diffrn_measured_fraction_theta_full 0.992
_diffrn_measured_fraction_theta_max 0.904
_diffrn_measurement_device_type 'Xcalibur, Sapphire2, large Be window'
_diffrn_measurement_method '\f and \w'
_diffrn_radiation_monochromator graphite
_diffrn_radiation_source 'fine-focus sealed tube'
_diffrn_radiation_type MoK\a
_diffrn_radiation_wavelength 0.71073
_diffrn_reflns_av_R_equivalents 0.0409
_diffrn_reflns_av_sigmaI/netI 0.0871
_diffrn_reflns_limit_h_max 14
_diffrn_reflns_limit_h_min -14
_diffrn_reflns_limit_k_max 18
_diffrn_reflns_limit_k_min -18
_diffrn_reflns_limit_l_max 17
_diffrn_reflns_limit_l_min -19
_diffrn_reflns_number 16990
_diffrn_reflns_theta_full 25.50
_diffrn_reflns_theta_max 28.87
_diffrn_reflns_theta_min 3.01
_exptl_absorpt_coefficient_mu 0.126
_exptl_absorpt_correction_type none
_exptl_crystal_colour green
_exptl_crystal_density_diffrn 1.266
_exptl_crystal_description plates
_exptl_crystal_F_000 756
_exptl_crystal_size_max 0.32
_exptl_crystal_size_mid 0.23
_exptl_crystal_size_min 0.11
_refine_diff_density_max 0.884
_refine_diff_density_min -0.337
_refine_diff_density_rms 0.060
_refine_ls_extinction_method none
_refine_ls_goodness_of_fit_ref 0.938
_refine_ls_hydrogen_treatment constr
_refine_ls_matrix_type full
_refine_ls_number_parameters 498
_refine_ls_number_reflns 8979
_refine_ls_number_restraints 0
_refine_ls_restrained_S_all 0.938
_refine_ls_R_factor_all 0.1211
_refine_ls_R_factor_gt 0.0611
_refine_ls_shift/su_max 0.000
_refine_ls_shift/su_mean 0.000
_refine_ls_structure_factor_coef Fsqd
_refine_ls_weighting_details 'calc w=1/[\s^2^(Fo^2^)+(0.0942P)^2^+0.0000P] where P=(Fo^2^+2Fc^2^)/3'
_refine_ls_weighting_scheme calc
_refine_ls_wR_factor_gt 0.1494
_refine_ls_wR_factor_ref 0.1728
_reflns_number_gt 4962
_reflns_number_total 8979
_reflns_threshold_expression >2sigma(I)
_cod_data_source_file jo4006624_5-S.cif
_cod_data_source_block 15tianaf
_cod_original_cell_volume 1891.5(7)
_cod_database_code 4028252

loop_
_symmetry_equiv_pos_as_xyz
'x, y, z'
'-x, -y, -z'

loop_
_atom_site_label
_atom_site_type_symbol
_atom_site_fract_x
_atom_site_fract_y
_atom_site_fract_z
_atom_site_U_iso_or_equiv
_atom_site_adp_type
_atom_site_occupancy
_atom_site_symmetry_multiplicity
_atom_site_calc_flag
_atom_site_refinement_flags
S22 S 0.53493(7) -0.01415(5) 0.15671(5) 0.02942(17) Uani 1 1 d .
N23 N 0.3609(2) 0.03185(17) 0.36478(15) 0.0312(5) Uani 1 1 d .
N21 N 0.6895(2) 0.11368(17) 0.03870(16) 0.0340(5) Uani 1 1 d .
C12 C 0.6157(3) -0.1697(2) 0.03271(19) 0.0310(6) Uani 1 1 d .
H12 H 0.6611 -0.2135 -0.0259 0.037 Uiso 1 1 calc R
C15 C 0.3623(3) -0.11421(19) 0.28472(18) 0.0278(6) Uani 1 1 d .
C27 C 0.3135(3) -0.2036(2) 0.30580(18) 0.0309(6) Uani 1 1 d .
C16 C 0.3068(3) -0.03915(19) 0.36541(18) 0.0280(6) Uani 1 1 d .
C4 C 0.5348(3) 0.2902(2) 0.15489(19) 0.0319(6) Uani 1 1 d .
C11 C 0.6487(3) -0.08153(19) 0.04229(18) 0.0282(6) Uani 1 1 d .
C3 C 0.5454(3) 0.2462(2) 0.24693(19) 0.0310(6) Uani 1 1 d .
C6 C 0.7454(3) 0.1922(2) 0.02080(19) 0.0308(6) Uani 1 1 d .
C2 C 0.4239(3) 0.23416(19) 0.32062(18) 0.0276(6) Uani 1 1 d .
C4X3 C 0.2969(3) 0.2687(2) 0.30152(19) 0.0321(6) Uani 1 1 d .
H4X3 H 0.2161 0.2590 0.3494 0.038 Uiso 1 1 calc R
C13 C 0.5157(3) -0.1852(2) 0.11333(19) 0.0313(6) Uani 1 1 d .
H13 H 0.4843 -0.2410 0.1171 0.038 Uiso 1 1 calc R
C10 C 0.7588(3) -0.0591(2) -0.02640(18) 0.0290(6) Uani 1 1 d .
C14 C 0.4605(3) -0.11005(19) 0.19339(18) 0.0271(5) Uani 1 1 d .
C9 C 0.7832(3) 0.0352(2) -0.02096(18) 0.0278(6) Uani 1 1 d .
C4X1 C 0.4090(3) 0.3264(2) 0.1416(2) 0.0360(7) Uani 1 1 d .
H4X1 H 0.4021 0.3592 0.0815 0.043 Uiso 1 1 calc R
C36 C 1.0241(3) -0.3036(2) -0.1748(2) 0.0343(6) Uani 1 1 d .
H36 H 1.0758 -0.3717 -0.1621 0.041 Uiso 1 1 calc R
C1 C 0.4370(3) 0.1877(2) 0.41134(19) 0.0317(6) Uani 1 1 d .
C34 C 0.8582(3) -0.1334(2) -0.11127(18) 0.0278(6) Uani 1 1 d .
C19 C 0.2844(3) 0.0856(2) 0.45694(18) 0.0307(6) Uani 1 1 d .
C41 C 0.7068(3) 0.3772(2) 0.05421(19) 0.0323(6) Uani 1 1 d .
C38 C 0.9639(3) -0.1760(2) -0.28895(19) 0.0344(6) Uani 1 1 d .
H38 H 0.9735 -0.1551 -0.3555 0.041 Uiso 1 1 calc R
C17 C 0.1872(3) -0.0305(2) 0.45721(18) 0.0316(6) Uani 1 1 d .
H17 H 0.1299 -0.0714 0.4737 0.038 Uiso 1 1 calc R
C8 C 0.9104(3) 0.0561(2) -0.07850(19) 0.0323(6) Uani 1 1 d .
H8 H 0.9940 0.0105 -0.1253 0.039 Uiso 1 1 calc R
C5 C 0.6677(3) 0.2855(2) 0.0715(2) 0.0377(7) Uani 1 1 d .
C20 C 0.3221(3) 0.1578(2) 0.48510(18) 0.0294(6) Uani 1 1 d .
C4X2 C 0.2885(3) 0.3162(2) 0.2150(2) 0.0357(6) Uani 1 1 d .
H4X2 H 0.2009 0.3423 0.2046 0.043 Uiso 1 1 calc R
C35 C 0.9353(3) -0.2337(2) -0.0956(2) 0.0313(6) Uani 1 1 d .
H35 H 0.9269 -0.2545 -0.0293 0.038 Uiso 1 1 calc R
C37 C 1.0388(3) -0.2757(2) -0.2730(2) 0.0353(6) Uani 1 1 d .
C39 C 0.8745(3) -0.1056(2) -0.20950(19) 0.0317(6) Uani 1 1 d .
H39 H 0.8238 -0.0373 -0.2225 0.038 Uiso 1 1 calc R
C21 C 0.2659(3) 0.2012(2) 0.58777(19) 0.0334(6) Uani 1 1 d .
C1X3 C 0.6714(3) 0.2160(2) 0.2677(2) 0.0378(7) Uani 1 1 d .
H1X3 H 0.7534 0.2223 0.2181 0.045 Uiso 1 1 calc R
C18 C 0.1740(3) 0.0460(2) 0.51358(19) 0.0326(6) Uani 1 1 d .
H18 H 0.1058 0.0699 0.5781 0.039 Uiso 1 1 calc R
C7 C 0.8855(3) 0.1532(2) -0.0519(2) 0.0349(6) Uani 1 1 d .
H7 H 0.9488 0.1893 -0.0766 0.042 Uiso 1 1 calc R
C26 C 0.2507(3) 0.1377(2) 0.66943(19) 0.0353(6) Uani 1 1 d .
H26 H 0.2752 0.0660 0.6587 0.042 Uiso 1 1 calc R
C1X2 C 0.6772(3) 0.1780(2) 0.3575(2) 0.0422(7) Uani 1 1 d .
H1X2 H 0.7617 0.1606 0.3712 0.051 Uiso 1 1 calc R
C1X1 C 0.5590(3) 0.1643(2) 0.4298(2) 0.0380(7) Uani 1 1 d .
H1X1 H 0.5637 0.1385 0.4926 0.046 Uiso 1 1 calc R
C42 C 0.6526(3) 0.4510(2) 0.1316(2) 0.0373(7) Uani 1 1 d .
H42 H 0.5864 0.4433 0.1937 0.045 Uiso 1 1 calc R
C22 C 0.2355(3) 0.3053(2) 0.6048(2) 0.0397(7) Uani 1 1 d .
H22 H 0.2503 0.3485 0.5497 0.048 Uiso 1 1 calc R
C45 C 0.8400(3) 0.4770(2) -0.0497(3) 0.0525(9) Uani 1 1 d .
H45 H 0.9030 0.4865 -0.1126 0.063 Uiso 1 1 calc R
C28 C 0.3850(3) -0.2906(2) 0.3457(2) 0.0447(7) Uani 1 1 d .
H28 H 0.4665 -0.2938 0.3580 0.054 Uiso 1 1 calc R
C32 C 0.1943(3) -0.2008(2) 0.2897(2) 0.0440(7) Uani 1 1 d .
H32 H 0.1436 -0.1416 0.2622 0.053 Uiso 1 1 calc R
C43 C 0.6941(3) 0.5353(2) 0.1193(2) 0.0465(8) Uani 1 1 d .
H43 H 0.6566 0.5849 0.1727 0.056 Uiso 1 1 calc R
C46 C 0.7988(3) 0.3934(2) -0.0374(2) 0.0429(7) Uani 1 1 d .
H46 H 0.8336 0.3458 -0.0922 0.051 Uiso 1 1 calc R
C25 C 0.2000(3) 0.1792(3) 0.7661(2) 0.0408(7) Uani 1 1 d .
H25 H 0.1882 0.1361 0.8216 0.049 Uiso 1 1 calc R
C23 C 0.1840(3) 0.3464(3) 0.7012(2) 0.0490(8) Uani 1 1 d .
H23 H 0.1605 0.4179 0.7123 0.059 Uiso 1 1 calc R
C29 C 0.3392(4) -0.3741(2) 0.3684(2) 0.0515(8) Uani 1 1 d .
H29 H 0.3906 -0.4339 0.3948 0.062 Uiso 1 1 calc R
C24 C 0.1667(3) 0.2833(3) 0.7815(2) 0.0468(8) Uani 1 1 d .
H24 H 0.1317 0.3117 0.8476 0.056 Uiso 1 1 calc R
C30 C 0.2189(4) -0.3701(2) 0.3524(2) 0.0466(8) Uani 1 1 d .
C40 C 1.1331(3) -0.3532(3) -0.3592(2) 0.0539(9) Uani 1 1 d .
H40A H 1.1615 -0.3168 -0.4205 0.081 Uiso 1 1 calc R
H40B H 1.0821 -0.3946 -0.3681 0.081 Uiso 1 1 calc R
H40C H 1.2170 -0.3984 -0.3450 0.081 Uiso 1 1 calc R
C31 C 0.1479(4) -0.2830(3) 0.3130(2) 0.0498(8) Uani 1 1 d .
H31 H 0.0656 -0.2792 0.3015 0.060 Uiso 1 1 calc R
C44 C 0.7905(3) 0.5473(2) 0.0286(3) 0.0533(9) Uani 1 1 d .
H44 H 0.8222 0.6036 0.0207 0.064 Uiso 1 1 calc R
C33 C 0.1654(4) -0.4587(3) 0.3800(3) 0.0688(11) Uani 1 1 d .
H33A H 0.1431 -0.4755 0.3246 0.103 Uiso 1 1 calc R
H33B H 0.0804 -0.4388 0.4400 0.103 Uiso 1 1 calc R
H33C H 0.2381 -0.5190 0.3932 0.103 Uiso 1 1 calc R

loop_
_atom_site_aniso_label
_atom_site_aniso_U_11
_atom_site_aniso_U_22
_atom_site_aniso_U_33
_atom_site_aniso_U_23
_atom_site_aniso_U_13
_atom_site_aniso_U_12
S22 0.0305(3) 0.0331(4) 0.0252(3) -0.0023(3) -0.0026(3) -0.0181(3)
N23 0.0359(12) 0.0360(13) 0.0236(11) -0.0020(9) -0.0043(9) -0.0203(11)
N21 0.0344(12) 0.0374(13) 0.0318(12) -0.0042(10) -0.0025(10) -0.0222(11)
C12 0.0306(14) 0.0342(15) 0.0268(13) -0.0047(11) -0.0019(11) -0.0165(12)
C15 0.0290(13) 0.0311(14) 0.0260(13) 0.0025(11) -0.0088(11) -0.0149(12)
C27 0.0339(14) 0.0372(15) 0.0226(13) 0.0016(11) -0.0030(11) -0.0203(13)
C16 0.0281(13) 0.0325(14) 0.0264(13) 0.0036(11) -0.0084(11) -0.0161(12)
C4 0.0380(15) 0.0317(14) 0.0272(13) -0.0052(11) -0.0025(12) -0.0207(13)
C11 0.0310(13) 0.0299(14) 0.0242(13) -0.0016(10) -0.0061(11) -0.0143(11)
C3 0.0325(14) 0.0335(14) 0.0290(14) -0.0028(11) -0.0051(11) -0.0184(12)
C6 0.0372(14) 0.0363(15) 0.0260(13) 0.0034(11) -0.0089(11) -0.0238(13)
C2 0.0290(13) 0.0311(14) 0.0237(12) -0.0054(10) -0.0028(10) -0.0165(11)
C4X3 0.0322(14) 0.0359(15) 0.0310(14) -0.0032(11) -0.0060(12) -0.0192(12)
C13 0.0356(14) 0.0303(14) 0.0288(13) -0.0038(11) -0.0058(12) -0.0167(12)
C10 0.0294(13) 0.0320(14) 0.0269(13) 0.0011(11) -0.0069(11) -0.0152(12)
C14 0.0261(13) 0.0288(13) 0.0279(13) 0.0006(10) -0.0080(11) -0.0126(11)
C9 0.0304(13) 0.0325(14) 0.0213(12) 0.0024(11) -0.0044(11) -0.0170(12)
C4X1 0.0505(17) 0.0354(15) 0.0269(14) 0.0011(11) -0.0110(13) -0.0232(14)
C36 0.0293(14) 0.0322(15) 0.0418(16) -0.0002(12) -0.0083(12) -0.0149(12)
C1 0.0342(14) 0.0352(15) 0.0272(13) -0.0037(11) -0.0049(11) -0.0184(12)
C34 0.0290(13) 0.0340(14) 0.0249(13) 0.0010(11) -0.0049(11) -0.0208(12)
C19 0.0322(14) 0.0375(15) 0.0244(13) -0.0002(11) -0.0050(11) -0.0189(12)
C41 0.0373(15) 0.0368(15) 0.0286(14) 0.0065(11) -0.0113(12) -0.0211(13)
C38 0.0349(15) 0.0465(17) 0.0257(13) 0.0013(12) -0.0048(12) -0.0244(14)
C17 0.0306(14) 0.0396(16) 0.0270(13) 0.0023(11) -0.0053(11) -0.0200(12)
C8 0.0286(14) 0.0352(15) 0.0318(14) -0.0025(12) -0.0040(11) -0.0154(12)
C5 0.0423(16) 0.0440(17) 0.0317(15) -0.0035(12) -0.0049(13) -0.0274(14)
C20 0.0303(13) 0.0366(15) 0.0240(13) -0.0007(11) -0.0073(11) -0.0166(12)
C4X2 0.0354(15) 0.0425(16) 0.0337(15) -0.0011(12) -0.0120(12) -0.0184(13)
C35 0.0331(14) 0.0337(15) 0.0302(14) 0.0009(11) -0.0068(12) -0.0192(12)
C37 0.0303(14) 0.0407(16) 0.0340(15) -0.0080(12) -0.0010(12) -0.0195(13)
C39 0.0313(14) 0.0373(15) 0.0277(13) 0.0010(11) -0.0061(11) -0.0176(12)
C21 0.0328(14) 0.0445(17) 0.0275(14) -0.0020(12) -0.0082(12) -0.0202(13)
C1X3 0.0280(14) 0.0446(17) 0.0420(16) -0.0007(13) -0.0059(12) -0.0200(13)
C18 0.0317(14) 0.0437(16) 0.0229(13) -0.0005(11) -0.0025(11) -0.0203(13)
C7 0.0366(15) 0.0361(15) 0.0360(15) 0.0046(12) -0.0083(12) -0.0224(13)
C26 0.0317(14) 0.0448(17) 0.0305(14) 0.0004(12) -0.0076(12) -0.0180(13)
C1X2 0.0339(15) 0.057(2) 0.0440(17) 0.0082(15) -0.0153(14) -0.0256(15)
C1X1 0.0390(16) 0.0476(18) 0.0341(15) 0.0039(13) -0.0128(13) -0.0233(14)
C42 0.0506(18) 0.0362(16) 0.0341(15) 0.0049(12) -0.0165(14) -0.0245(14)
C22 0.0472(17) 0.0427(17) 0.0329(15) -0.0004(13) -0.0089(13) -0.0248(15)
C45 0.0487(19) 0.0371(17) 0.060(2) 0.0104(16) -0.0020(16) -0.0209(15)
C28 0.0449(17) 0.0438(18) 0.0455(18) 0.0067(14) -0.0110(15) -0.0218(15)
C32 0.0499(18) 0.0422(17) 0.0520(18) 0.0110(14) -0.0224(15) -0.0275(15)
C43 0.060(2) 0.0361(17) 0.0533(19) 0.0026(14) -0.0257(17) -0.0220(15)
C46 0.0436(17) 0.0316(16) 0.0453(17) 0.0045(13) -0.0034(14) -0.0169(14)
C25 0.0338(15) 0.060(2) 0.0266(14) 0.0014(13) -0.0064(12) -0.0190(15)
C23 0.060(2) 0.0488(19) 0.0393(17) -0.0129(14) -0.0056(15) -0.0286(17)
C29 0.060(2) 0.0365(17) 0.0515(19) 0.0106(14) -0.0133(17) -0.0185(16)
C24 0.0453(18) 0.064(2) 0.0301(15) -0.0108(15) -0.0072(13) -0.0216(16)
C30 0.064(2) 0.0408(18) 0.0360(16) -0.0018(13) -0.0038(15) -0.0317(17)
C40 0.0511(19) 0.054(2) 0.0432(18) -0.0152(15) 0.0041(15) -0.0198(16)
C31 0.055(2) 0.053(2) 0.053(2) 0.0033(16) -0.0157(16) -0.0367(17)
C44 0.0505(19) 0.0383(18) 0.073(2) 0.0056(17) -0.0149(18) -0.0258(16)
C33 0.099(3) 0.055(2) 0.060(2) 0.0041(18) -0.011(2) -0.053(2)

loop_
_atom_type_symbol
_atom_type_description
_atom_type_scat_dispersion_real
_atom_type_scat_dispersion_imag
_atom_type_scat_source
C C 0.0033 0.0016 'International Tables Vol C Tables 4.2.6.8 and 6.1.1.4'
H H 0.0000 0.0000 'International Tables Vol C Tables 4.2.6.8 and 6.1.1.4'
N N 0.0061 0.0033 'International Tables Vol C Tables 4.2.6.8 and 6.1.1.4'
S S 0.1246 0.1234 'International Tables Vol C Tables 4.2.6.8 and 6.1.1.4'

loop_
_geom_angle_atom_site_label_1
_geom_angle_atom_site_label_2
_geom_angle_atom_site_label_3
_geom_angle
C14 S22 C11 91.22(12)
C16 N23 C19 105.9(2)
C9 N21 C6 107.1(2)
C13 C12 C11 114.4(2)
C13 C12 H12 122.8
C11 C12 H12 122.8
C14 C15 C16 123.8(2)
C14 C15 C27 119.7(2)
C16 C15 C27 116.5(2)
C28 C27 C32 118.2(3)
C28 C27 C15 119.9(3)
C32 C27 C15 121.8(3)
N23 C16 C15 122.9(2)
N23 C16 C17 111.3(2)
C15 C16 C17 125.8(2)
C4X1 C4 C3 120.2(2)
C4X1 C4 C5 121.5(3)
C3 C4 C5 118.0(3)
C10 C11 C12 123.6(2)
C10 C11 S22 126.5(2)
C12 C11 S22 109.84(18)
C1X3 C3 C2 119.2(2)
C1X3 C3 C4 122.2(2)
C2 C3 C4 118.6(2)
C5 C6 N21 120.0(2)
C5 C6 C7 131.8(2)
N21 C6 C7 108.2(2)
C4X3 C2 C3 119.0(2)
C4X3 C2 C1 123.0(2)
C3 C2 C1 118.0(2)
C4X2 C4X3 C2 120.8(2)
C4X2 C4X3 H4X3 119.6
C2 C4X3 H4X3 119.6
C12 C13 C14 113.9(2)
C12 C13 H13 123.1
C14 C13 H13 123.1
C11 C10 C9 123.1(2)
C11 C10 C34 119.3(2)
C9 C10 C34 117.6(2)
C15 C14 C13 123.5(2)
C15 C14 S22 126.20(19)
C13 C14 S22 110.27(18)
N21 C9 C10 122.6(2)
N21 C9 C8 111.2(2)
C10 C9 C8 126.2(2)
C4 C4X1 C4X2 121.1(3)
C4 C4X1 H4X1 119.5
C4X2 C4X1 H4X1 119.5
C35 C36 C37 120.9(3)
C35 C36 H36 119.5
C37 C36 H36 119.5
C1X1 C1 C2 120.5(2)
C1X1 C1 C20 118.3(2)
C2 C1 C20 121.1(2)
C35 C34 C39 117.6(2)
C35 C34 C10 121.4(2)
C39 C34 C10 120.9(2)
C20 C19 N23 121.2(2)
C20 C19 C18 129.2(2)
N23 C19 C18 109.4(2)
C42 C41 C46 118.0(2)
C42 C41 C5 119.6(2)
C46 C41 C5 122.3(2)
C37 C38 C39 121.1(2)
C37 C38 H38 119.4
C39 C38 H38 119.4
C18 C17 C16 106.7(2)
C18 C17 H17 126.6
C16 C17 H17 126.6
C7 C8 C9 106.0(2)
C7 C8 H8 127.0
C9 C8 H8 127.0
C6 C5 C41 126.0(2)
C6 C5 C4 115.4(2)
C41 C5 C4 118.5(2)
C19 C20 C21 123.8(2)
C19 C20 C1 118.8(2)
C21 C20 C1 117.1(2)
C4X3 C4X2 C4X1 120.1(3)
C4X3 C4X2 H4X2 119.9
C4X1 C4X2 H4X2 119.9
C36 C35 C34 121.2(2)
C36 C35 H35 119.4
C34 C35 H35 119.4
C38 C37 C36 118.1(2)
C38 C37 C40 121.1(3)
C36 C37 C40 120.8(3)
C38 C39 C34 121.0(3)
C38 C39 H39 119.5
C34 C39 H39 119.5
C22 C21 C26 118.9(2)
C22 C21 C20 120.3(2)
C26 C21 C20 120.7(2)
C1X2 C1X3 C3 121.1(2)
C1X2 C1X3 H1X3 119.5
C3 C1X3 H1X3 119.5
C17 C18 C19 106.6(2)
C17 C18 H18 126.7
C19 C18 H18 126.7
C8 C7 C6 107.5(2)
C8 C7 H7 126.3
C6 C7 H7 126.3
C25 C26 C21 120.2(3)
C25 C26 H26 119.9
C21 C26 H26 119.9
C1X3 C1X2 C1X1 120.1(3)
C1X3 C1X2 H1X2 119.9
C1X1 C1X2 H1X2 119.9
C1 C1X1 C1X2 121.0(3)
C1 C1X1 H1X1 119.5
C1X2 C1X1 H1X1 119.5
C43 C42 C41 120.9(3)
C43 C42 H42 119.6
C41 C42 H42 119.6
C23 C22 C21 120.5(3)
C23 C22 H22 119.7
C21 C22 H22 119.7
C46 C45 C44 120.5(3)
C46 C45 H45 119.8
C44 C45 H45 119.8
C27 C28 C29 120.9(3)
C27 C28 H28 119.6
C29 C28 H28 119.6
C27 C32 C31 121.0(3)
C27 C32 H32 119.5
C31 C32 H32 119.5
C42 C43 C44 119.9(3)
C42 C43 H43 120.0
C44 C43 H43 120.0
C45 C46 C41 121.0(3)
C45 C46 H46 119.5
C41 C46 H46 119.5
C24 C25 C26 119.8(3)
C24 C25 H25 120.1
C26 C25 H25 120.1
C24 C23 C22 120.0(3)
C24 C23 H23 120.0
C22 C23 H23 120.0
C30 C29 C28 120.4(3)
C30 C29 H29 119.8
C28 C29 H29 119.8
C23 C24 C25 120.4(3)
C23 C24 H24 119.8
C25 C24 H24 119.8
C31 C30 C29 118.4(3)
C31 C30 C33 120.8(3)
C29 C30 C33 120.8(3)
C37 C40 H40A 109.5
C37 C40 H40B 109.5
H40A C40 H40B 109.5
C37 C40 H40C 109.5
H40A C40 H40C 109.5
H40B C40 H40C 109.5
C30 C31 C32 121.1(3)
C30 C31 H31 119.4
C32 C31 H31 119.4
C45 C44 C43 119.5(3)
C45 C44 H44 120.2
C43 C44 H44 120.2
C30 C33 H33A 109.5
C30 C33 H33B 109.5
H33A C33 H33B 109.5
C30 C33 H33C 109.5
H33A C33 H33C 109.5
H33B C33 H33C 109.5

loop_
_geom_bond_atom_site_label_1
_geom_bond_atom_site_label_2
_geom_bond_distance
S22 C14 1.757(3)
S22 C11 1.758(3)
N23 C16 1.324(3)
N23 C19 1.394(3)
N21 C9 1.306(3)
N21 C6 1.401(3)
C12 C13 1.339(3)
C12 C11 1.434(3)
C12 H12 0.9500
C15 C14 1.375(3)
C15 C16 1.437(3)
C15 C27 1.494(3)
C27 C28 1.380(4)
C27 C32 1.384(4)
C16 C17 1.459(3)
C4 C4X1 1.353(4)
C4 C3 1.426(4)
C4 C5 1.495(4)
C11 C10 1.370(3)
C3 C1X3 1.412(4)
C3 C2 1.422(3)
C6 C5 1.369(4)
C6 C7 1.439(4)
C2 C4X3 1.406(4)
C2 C1 1.427(4)
C4X3 C4X2 1.365(4)
C4X3 H4X3 0.9500
C13 C14 1.432(3)
C13 H13 0.9500
C10 C9 1.449(3)
C10 C34 1.483(3)
C9 C8 1.455(3)
C4X1 C4X2 1.404(4)
C4X1 H4X1 0.9500
C36 C35 1.381(4)
C36 C37 1.391(4)
C36 H36 0.9500
C1 C1X1 1.363(4)
C1 C20 1.487(3)
C34 C35 1.389(4)
C34 C39 1.390(3)
C19 C20 1.360(3)
C19 C18 1.454(3)
C41 C42 1.393(4)
C41 C46 1.396(4)
C41 C5 1.465(3)
C38 C37 1.377(4)
C38 C39 1.388(4)
C38 H38 0.9500
C17 C18 1.335(4)
C17 H17 0.9500
C8 C7 1.345(4)
C8 H8 0.9500
C20 C21 1.469(3)
C4X2 H4X2 0.9500
C35 H35 0.9500
C37 C40 1.510(4)
C39 H39 0.9500
C21 C22 1.392(4)
C21 C26 1.398(4)
C1X3 C1X2 1.358(4)
C1X3 H1X3 0.9500
C18 H18 0.9500
C7 H7 0.9500
C26 C25 1.389(4)
C26 H26 0.9500
C1X2 C1X1 1.398(4)
C1X2 H1X2 0.9500
C1X1 H1X1 0.9500
C42 C43 1.384(4)
C42 H42 0.9500
C22 C23 1.383(4)
C22 H22 0.9500
C45 C46 1.373(4)
C45 C44 1.379(4)
C45 H45 0.9500
C28 C29 1.397(4)
C28 H28 0.9500
C32 C31 1.385(4)
C32 H32 0.9500
C43 C44 1.389(4)
C43 H43 0.9500
C46 H46 0.9500
C25 C24 1.382(4)
C25 H25 0.9500
C23 C24 1.381(4)
C23 H23 0.9500
C29 C30 1.390(5)
C29 H29 0.9500
C24 H24 0.9500
C30 C31 1.374(5)
C30 C33 1.515(4)
C40 H40A 0.9800
C40 H40B 0.9800
C40 H40C 0.9800
C31 H31 0.9500
C44 H44 0.9500
C33 H33A 0.9800
C33 H33B 0.9800
C33 H33C 0.9800
